data_7016858
loop_
_publ_author_name
'Junold, Konstantin'
'Burschka, Christian'
'Bertermann, R\"udiger'
'Tacke, Reinhold'

_publ_section_title
;
 Novel neutral hexacoordinate benzamidinatosilicon(iv) complexes with
 SiN(3)OF(2), SiN(3)OCl(2), SiN(3)OBr(2), SiN(5)O and SiN(3)O(3)
 skeletons.
;
_journal_issue 38
_journal_name_full 'Dalton transactions (Cambridge, England : 2003)'
_journal_page_first 9844
_journal_page_last 9857
_journal_paper_doi 10.1039/c1dt10898k
_journal_volume 40
_journal_year 2011
_chemical_formula_moiety 'C24 H25 N5 O S2 Si'
_chemical_formula_sum 'C24 H25 N5 O S2 Si'
_chemical_formula_weight 491.70
_chemical_name_systematic
;
?
;
_space_group_IT_number 14
_symmetry_cell_setting monoclinic
_symmetry_space_group_name_Hall '-P 2ybc'
_symmetry_space_group_name_H-M 'P 1 21/c 1'
_atom_sites_solution_hydrogens geom
_atom_sites_solution_primary direct
_atom_sites_solution_secondary difmap
_audit_creation_method SHELXL-97
_cell_angle_alpha 90.00
_cell_angle_beta 109.346(18)
_cell_angle_gamma 90.00
_cell_formula_units_Z 4
_cell_length_a 11.5619(18)
_cell_length_b 13.4356(18)
_cell_length_c 16.906(3)
_cell_measurement_reflns_used 5000
_cell_measurement_temperature 173(2)
_cell_measurement_theta_max 25.8
_cell_measurement_theta_min 5.0
_cell_volume 2477.9(7)
_computing_cell_refinement Stoe-IPDS
_computing_data_collection Stoe-IPDS
_computing_data_reduction Stoe-IPDS
_computing_molecular_graphics Ortep/Povray
_computing_publication_material Bruker-SHELXTL
_computing_structure_refinement 'SHELXL-97 (Sheldrick, 2008)'
_computing_structure_solution 'SHELXS-97 (Sheldrick, 2008)'
_diffrn_ambient_temperature 173(2)
_diffrn_measured_fraction_theta_full 0.993
_diffrn_measured_fraction_theta_max 0.993
_diffrn_measurement_device_type image_plate_Stoe-IPDS
_diffrn_measurement_method omega_scan
_diffrn_radiation_monochromator graphite
_diffrn_radiation_source 'fine-focus sealed tube'
_diffrn_radiation_type MoK\a
_diffrn_radiation_wavelength 0.71073
_diffrn_reflns_av_R_equivalents 0.0457
_diffrn_reflns_av_sigmaI/netI 0.0312
_diffrn_reflns_limit_h_max 15
_diffrn_reflns_limit_h_min -15
_diffrn_reflns_limit_k_max 18
_diffrn_reflns_limit_k_min -18
_diffrn_reflns_limit_l_max 23
_diffrn_reflns_limit_l_min -23
_diffrn_reflns_number 35139
_diffrn_reflns_theta_full 29.10
_diffrn_reflns_theta_max 29.10
_diffrn_reflns_theta_min 2.42
_exptl_absorpt_coefficient_mu 0.290
_exptl_absorpt_correction_type none
_exptl_crystal_colour yellow
_exptl_crystal_density_diffrn 1.318
_exptl_crystal_density_method 'not measured'
_exptl_crystal_description plate
_exptl_crystal_F_000 1032
_exptl_crystal_size_max .5
_exptl_crystal_size_mid .5
_exptl_crystal_size_min .2
_refine_diff_density_max 0.346
_refine_diff_density_min -0.410
_refine_diff_density_rms 0.054
_refine_ls_extinction_method none
_refine_ls_goodness_of_fit_ref 1.052
_refine_ls_hydrogen_treatment constr
_refine_ls_matrix_type full
_refine_ls_number_parameters 302
_refine_ls_number_reflns 6609
_refine_ls_number_restraints 0
_refine_ls_restrained_S_all 1.052
_refine_ls_R_factor_all 0.0657
_refine_ls_R_factor_gt 0.0424
_refine_ls_shift/su_max 0.001
_refine_ls_shift/su_mean 0.000
_refine_ls_structure_factor_coef Fsqd
_refine_ls_weighting_details
;
calc w=1/[\s^2^(Fo^2^)+(0.0541P)^2^+0.8993P] where P=(Fo^2^+2Fc^2^)/3
;
_refine_ls_weighting_scheme calc
_refine_ls_wR_factor_gt 0.1050
_refine_ls_wR_factor_ref 0.1159
_reflns_number_gt 4696
_reflns_number_total 6609
_reflns_threshold_expression >2sigma(I)
_cod_data_source_file c1dt10898k.txt
_cod_data_source_block jun31bu
_cod_original_cell_volume 2478.0(7)
_cod_original_sg_symbol_H-M P21/c
_cod_database_code 7016858

loop_
_symmetry_equiv_pos_as_xyz
'x, y, z'
'-x, y+1/2, -z+1/2'
'-x, -y, -z'
'x, -y-1/2, z-1/2'

loop_
_atom_site_label
_atom_site_type_symbol
_atom_site_fract_x
_atom_site_fract_y
_atom_site_fract_z
_atom_site_U_iso_or_equiv
_atom_site_adp_type
_atom_site_occupancy
_atom_site_symmetry_multiplicity
_atom_site_calc_flag
_atom_site_refinement_flags
C1 C 0.54885(14) 0.76341(12) -0.02274(9) 0.0254(3) Uani 1 1 d .
C2 C 0.42419(14) 0.75059(12) -0.08500(10) 0.0281(3) Uani 1 1 d .
C3 C 0.39895(16) 0.78481(13) -0.16694(10) 0.0339(4) Uani 1 1 d .
H3 H 0.4609 0.8176 -0.1826 0.041 Uiso 1 1 calc R
C4 C 0.28286(17) 0.77087(16) -0.22588(11) 0.0427(4) Uani 1 1 d .
H4 H 0.2647 0.7962 -0.2811 0.051 Uiso 1 1 calc R
C5 C 0.19399(17) 0.71996(18) -0.20370(13) 0.0506(5) Uani 1 1 d .
H5 H 0.1156 0.7091 -0.2443 0.061 Uiso 1 1 calc R
C6 C 0.21859(18) 0.6849(2) -0.12293(14) 0.0530(5) Uani 1 1 d .
H6 H 0.1572 0.6500 -0.1083 0.064 Uiso 1 1 calc R
C7 C 0.33348(17) 0.70074(16) -0.06291(12) 0.0408(4) Uani 1 1 d .
H7 H 0.3499 0.6776 -0.0072 0.049 Uiso 1 1 calc R
C11 C 0.65625(16) 0.64700(14) -0.08962(11) 0.0350(4) Uani 1 1 d .
H11 H 0.5733 0.6443 -0.1335 0.042 Uiso 1 1 calc R
C12 C 0.74845(18) 0.6708(2) -0.13407(12) 0.0510(5) Uani 1 1 d .
H12A H 0.7285 0.7353 -0.1622 0.077 Uiso 1 1 calc R
H12B H 0.7448 0.6190 -0.1756 0.077 Uiso 1 1 calc R
H12C H 0.8312 0.6732 -0.0929 0.077 Uiso 1 1 calc R
C13 C 0.6795(2) 0.54567(15) -0.04663(14) 0.0520(5) Uani 1 1 d .
H13A H 0.7608 0.5452 -0.0036 0.078 Uiso 1 1 calc R
H13B H 0.6755 0.4938 -0.0882 0.078 Uiso 1 1 calc R
H13C H 0.6170 0.5328 -0.0204 0.078 Uiso 1 1 calc R
C8 C 0.49737(14) 0.86626(12) 0.08436(10) 0.0282(3) Uani 1 1 d .
H8 H 0.4174 0.8766 0.0386 0.034 Uiso 1 1 calc R
C10 C 0.47345(18) 0.80681(15) 0.15439(11) 0.0388(4) Uani 1 1 d .
H10A H 0.4364 0.7426 0.1323 0.058 Uiso 1 1 calc R
H10B H 0.4175 0.8441 0.1760 0.058 Uiso 1 1 calc R
H10C H 0.5511 0.7956 0.1998 0.058 Uiso 1 1 calc R
C9 C 0.55103(16) 0.96789(14) 0.11650(11) 0.0355(4) Uani 1 1 d .
H9A H 0.6265 0.9592 0.1643 0.053 Uiso 1 1 calc R
H9B H 0.4916 1.0060 0.1342 0.053 Uiso 1 1 calc R
H9C H 0.5696 1.0038 0.0717 0.053 Uiso 1 1 calc R
C14 C 0.76772(15) 0.92990(14) -0.04586(11) 0.0335(4) Uani 1 1 d .
H14 H 0.7214 0.8900 -0.0918 0.040 Uiso 1 1 calc R
C15 C 0.81352(17) 1.02209(15) -0.06149(13) 0.0423(4) Uani 1 1 d .
H15 H 0.7962 1.0445 -0.1175 0.051 Uiso 1 1 calc R
C16 C 0.88351(18) 1.07998(16) 0.00431(15) 0.0472(5) Uani 1 1 d .
H16 H 0.9149 1.1420 -0.0063 0.057 Uiso 1 1 calc R
C17 C 0.90845(16) 1.04670(15) 0.08765(13) 0.0413(4) Uani 1 1 d .
C18 C 0.98202(19) 1.09483(18) 0.16234(17) 0.0554(6) Uani 1 1 d .
H18 H 1.0219 1.1558 0.1592 0.067 Uiso 1 1 calc R
C19 C 0.99535(19) 1.0533(2) 0.23874(16) 0.0579(6) Uani 1 1 d .
H19 H 1.0453 1.0865 0.2878 0.069 Uiso 1 1 calc R
C20 C 0.93833(16) 0.96361(18) 0.24777(12) 0.0467(5) Uani 1 1 d .
H20 H 0.9478 0.9380 0.3019 0.056 Uiso 1 1 calc R
C21 C 0.86844(14) 0.91336(15) 0.17685(11) 0.0354(4) Uani 1 1 d .
C22 C 0.85562(14) 0.95501(13) 0.09741(11) 0.0326(4) Uani 1 1 d .
C23 C 0.97718(14) 0.68420(13) 0.06704(9) 0.0294(3) Uani 1 1 d .
C24 C 0.67303(16) 0.60543(14) 0.16854(10) 0.0338(4) Uani 1 1 d .
N2 N 0.65250(12) 0.72630(10) -0.03003(8) 0.0267(3) Uani 1 1 d .
N1 N 0.57939(11) 0.81158(10) 0.04962(8) 0.0265(3) Uani 1 1 d .
N3 N 0.78778(12) 0.89733(11) 0.03196(8) 0.0294(3) Uani 1 1 d .
N4 N 0.89011(12) 0.72073(12) 0.07496(9) 0.0331(3) Uani 1 1 d .
N5 N 0.71421(13) 0.65999(12) 0.13086(9) 0.0352(3) Uani 1 1 d .
O O 0.80819(11) 0.82697(10) 0.17484(7) 0.0349(3) Uani 1 1 d .
S1 S 1.09528(5) 0.63286(5) 0.05528(4) 0.05307(16) Uani 1 1 d .
S2 S 0.61565(6) 0.53078(5) 0.21975(4) 0.05440(16) Uani 1 1 d .
Si Si 0.74436(4) 0.77027(4) 0.07751(3) 0.02699(11) Uani 1 1 d .

loop_
_atom_site_aniso_label
_atom_site_aniso_U_11
_atom_site_aniso_U_22
_atom_site_aniso_U_33
_atom_site_aniso_U_23
_atom_site_aniso_U_13
_atom_site_aniso_U_12
C1 0.0271(7) 0.0260(7) 0.0229(7) 0.0021(6) 0.0081(5) 0.0031(6)
C2 0.0260(7) 0.0290(8) 0.0276(7) -0.0036(6) 0.0066(6) 0.0032(6)
C3 0.0344(8) 0.0363(9) 0.0290(8) -0.0002(7) 0.0079(6) 0.0046(7)
C4 0.0393(9) 0.0527(12) 0.0292(8) -0.0026(8) 0.0020(7) 0.0097(9)
C5 0.0284(8) 0.0733(15) 0.0423(10) -0.0161(10) 0.0012(7) 0.0022(9)
C6 0.0333(9) 0.0761(16) 0.0490(11) -0.0110(11) 0.0131(8) -0.0151(10)
C7 0.0355(9) 0.0528(11) 0.0338(9) -0.0027(8) 0.0111(7) -0.0065(8)
C11 0.0317(8) 0.0408(10) 0.0300(8) -0.0101(7) 0.0068(6) 0.0076(7)
C12 0.0395(10) 0.0821(16) 0.0323(9) -0.0184(10) 0.0131(8) 0.0051(10)
C13 0.0592(13) 0.0380(11) 0.0529(12) -0.0102(9) 0.0109(10) 0.0150(9)
C8 0.0274(7) 0.0329(8) 0.0252(7) 0.0001(6) 0.0098(6) 0.0065(6)
C10 0.0435(10) 0.0432(10) 0.0360(9) 0.0021(8) 0.0218(8) 0.0043(8)
C9 0.0376(9) 0.0361(9) 0.0335(8) -0.0032(7) 0.0127(7) 0.0067(7)
C14 0.0287(8) 0.0401(9) 0.0319(8) 0.0044(7) 0.0102(6) 0.0043(7)
C15 0.0362(9) 0.0435(11) 0.0500(11) 0.0114(9) 0.0179(8) 0.0062(8)
C16 0.0388(10) 0.0371(10) 0.0726(14) 0.0027(9) 0.0278(10) -0.0001(8)
C17 0.0292(8) 0.0400(10) 0.0582(12) -0.0120(9) 0.0190(8) -0.0012(7)
C18 0.0374(10) 0.0545(13) 0.0789(16) -0.0311(12) 0.0252(10) -0.0132(9)
C19 0.0344(9) 0.0779(16) 0.0611(14) -0.0399(12) 0.0155(9) -0.0114(10)
C20 0.0275(8) 0.0730(15) 0.0370(9) -0.0213(9) 0.0071(7) 0.0011(9)
C21 0.0230(7) 0.0491(11) 0.0325(8) -0.0104(7) 0.0070(6) 0.0040(7)
C22 0.0224(7) 0.0380(9) 0.0371(8) -0.0090(7) 0.0093(6) 0.0014(6)
C23 0.0291(7) 0.0333(8) 0.0232(7) 0.0026(6) 0.0054(6) -0.0007(7)
C24 0.0343(8) 0.0368(9) 0.0263(7) 0.0003(7) 0.0048(6) 0.0060(7)
N2 0.0249(6) 0.0312(7) 0.0233(6) -0.0022(5) 0.0071(5) 0.0040(5)
N1 0.0255(6) 0.0320(7) 0.0223(6) -0.0008(5) 0.0083(5) 0.0046(5)
N3 0.0247(6) 0.0341(7) 0.0286(6) -0.0005(5) 0.0079(5) 0.0027(5)
N4 0.0271(6) 0.0431(8) 0.0276(7) 0.0022(6) 0.0072(5) 0.0080(6)
N5 0.0352(7) 0.0399(8) 0.0307(7) 0.0082(6) 0.0113(6) 0.0086(6)
O 0.0317(6) 0.0471(7) 0.0239(5) -0.0019(5) 0.0067(4) 0.0029(5)
S1 0.0349(2) 0.0743(4) 0.0518(3) -0.0090(3) 0.0169(2) 0.0154(2)
S2 0.0653(4) 0.0536(3) 0.0465(3) 0.0110(2) 0.0216(3) -0.0111(3)
Si 0.0248(2) 0.0342(2) 0.02128(19) 0.00106(16) 0.00666(15) 0.00502(17)

loop_
_atom_type_symbol
_atom_type_description
_atom_type_scat_dispersion_real
_atom_type_scat_dispersion_imag
_atom_type_scat_source
C C 0.0033 0.0016 'International Tables Vol C Tables 4.2.6.8 and 6.1.1.4'
H H 0.0000 0.0000 'International Tables Vol C Tables 4.2.6.8 and 6.1.1.4'
N N 0.0061 0.0033 'International Tables Vol C Tables 4.2.6.8 and 6.1.1.4'
O O 0.0106 0.0060 'International Tables Vol C Tables 4.2.6.8 and 6.1.1.4'
Si Si 0.0817 0.0704 'International Tables Vol C Tables 4.2.6.8 and 6.1.1.4'
S S 0.1246 0.1234 'International Tables Vol C Tables 4.2.6.8 and 6.1.1.4'

loop_
_geom_angle_atom_site_label_1
_geom_angle_atom_site_label_2
_geom_angle_atom_site_label_3
_geom_angle
N1 C1 N2 107.08(13)
N1 C1 C2 127.59(14)
N2 C1 C2 125.32(14)
N1 C1 Si 54.02(8)
N2 C1 Si 53.24(7)
C2 C1 Si 175.50(12)
C7 C2 C3 119.68(15)
C7 C2 C1 120.29(15)
C3 C2 C1 119.97(15)
C4 C3 C2 120.03(17)
C5 C4 C3 119.85(18)
C6 C5 C4 120.48(17)
C5 C6 C7 120.1(2)
C6 C7 C2 119.83(18)
N2 C11 C13 111.06(15)
N2 C11 C12 111.58(16)
C13 C11 C12 112.31(17)
N1 C8 C9 110.52(13)
N1 C8 C10 110.82(13)
C9 C8 C10 110.43(14)
N3 C14 C15 121.45(17)
C16 C15 C14 120.15(19)
C15 C16 C17 119.81(19)
C22 C17 C16 116.11(17)
C22 C17 C18 116.6(2)
C16 C17 C18 127.2(2)
C19 C18 C17 120.0(2)
C18 C19 C20 122.82(19)
C21 C20 C19 119.1(2)
O C21 C20 126.30(18)
O C21 C22 115.16(14)
C20 C21 C22 118.53(19)
N3 C22 C17 123.79(17)
N3 C22 C21 113.30(16)
C17 C22 C21 122.90(17)
N4 C23 S1 179.13(17)
N5 C24 S2 179.61(18)
C1 N2 C11 124.06(13)
C1 N2 Si 91.73(9)
C11 N2 Si 139.02(11)
C1 N1 C8 127.19(13)
C1 N1 Si 91.44(10)
C8 N1 Si 141.24(10)
C14 N3 C22 118.64(16)
C14 N3 Si 132.50(12)
C22 N3 Si 108.77(11)
C23 N4 Si 173.87(14)
C24 N5 Si 162.69(15)
C21 O Si 117.03(11)
O Si N4 94.37(6)
O Si N5 88.78(7)
N4 Si N5 92.55(7)
O Si N2 169.47(6)
N4 Si N2 95.34(6)
N5 Si N2 94.81(7)
O Si N1 100.62(6)
N4 Si N1 164.64(6)
N5 Si N1 91.12(7)
N2 Si N1 69.47(6)
O Si N3 84.76(6)
N4 Si N3 87.18(6)
N5 Si N3 173.50(7)
N2 Si N3 91.68(6)
N1 Si N3 90.83(6)
O Si C1 135.15(6)
N4 Si C1 130.37(6)
N5 Si C1 91.67(6)
N2 Si C1 35.03(5)
N1 Si C1 34.54(5)
N3 Si C1 93.45(6)

loop_
_geom_bond_atom_site_label_1
_geom_bond_atom_site_label_2
_geom_bond_distance
C1 N1 1.3243(19)
C1 N2 1.3409(19)
C1 C2 1.487(2)
C1 Si 2.3351(16)
C2 C7 1.396(2)
C2 C3 1.396(2)
C3 C4 1.394(2)
C4 C5 1.385(3)
C5 C6 1.382(3)
C6 C7 1.395(3)
C11 N2 1.477(2)
C11 C13 1.525(3)
C11 C12 1.528(3)
C8 N1 1.4673(19)
C8 C9 1.524(2)
C8 C10 1.528(2)
C14 N3 1.332(2)
C14 C15 1.406(3)
C15 C16 1.379(3)
C16 C17 1.414(3)
C17 C22 1.409(3)
C17 C18 1.423(3)
C18 C19 1.368(4)
C19 C20 1.406(4)
C20 C21 1.380(2)
C21 O 1.348(2)
C21 C22 1.417(3)
C22 N3 1.366(2)
C23 N4 1.167(2)
C23 S1 1.5999(17)
C24 N5 1.171(2)
C24 S2 1.6051(19)
N2 Si 1.8717(14)
N1 Si 1.8901(13)
N3 Si 2.0038(15)
N4 Si 1.8256(14)
N5 Si 1.8272(16)
O Si 1.7401(13)

loop_
_geom_torsion_atom_site_label_1
_geom_torsion_atom_site_label_2
_geom_torsion_atom_site_label_3
_geom_torsion_atom_site_label_4
_geom_torsion
N1 C1 C2 C7 -61.5(2)
N2 C1 C2 C7 117.78(19)
Si C1 C2 C7 47.8(15)
N1 C1 C2 C3 121.16(19)
N2 C1 C2 C3 -59.5(2)
Si C1 C2 C3 -129.5(14)
C7 C2 C3 C4 1.2(3)
C1 C2 C3 C4 178.58(16)
C2 C3 C4 C5 -2.2(3)
C3 C4 C5 C6 1.6(3)
C4 C5 C6 C7 0.1(4)
C5 C6 C7 C2 -1.1(3)
C3 C2 C7 C6 0.4(3)
C1 C2 C7 C6 -176.93(18)
N3 C14 C15 C16 1.7(3)
C14 C15 C16 C17 -0.4(3)
C15 C16 C17 C22 -1.5(3)
C15 C16 C17 C18 177.59(19)
C22 C17 C18 C19 -2.0(3)
C16 C17 C18 C19 178.9(2)
C17 C18 C19 C20 -0.4(3)
C18 C19 C20 C21 1.8(3)
C19 C20 C21 O 179.98(17)
C19 C20 C21 C22 -0.8(3)
C16 C17 C22 N3 2.5(2)
C18 C17 C22 N3 -176.67(16)
C16 C17 C22 C21 -177.73(16)
C18 C17 C22 C21 3.1(3)
O C21 C22 N3 -2.6(2)
C20 C21 C22 N3 178.07(15)
O C21 C22 C17 177.63(15)
C20 C21 C22 C17 -1.7(3)
N1 C1 N2 C11 163.46(15)
C2 C1 N2 C11 -16.0(2)
Si C1 N2 C11 158.76(18)
N1 C1 N2 Si 4.70(13)
C2 C1 N2 Si -174.72(14)
C13 C11 N2 C1 -98.08(19)
C12 C11 N2 C1 135.78(17)
C13 C11 N2 Si 48.4(2)
C12 C11 N2 Si -77.7(2)
N2 C1 N1 C8 178.71(14)
C2 C1 N1 C8 -1.9(3)
Si C1 N1 C8 -176.64(18)
N2 C1 N1 Si -4.65(13)
C2 C1 N1 Si 174.75(15)
C9 C8 N1 C1 -132.91(16)
C10 C8 N1 C1 104.33(18)
C9 C8 N1 Si 52.5(2)
C10 C8 N1 Si -70.3(2)
C15 C14 N3 C22 -0.7(2)
C15 C14 N3 Si -176.93(13)
C17 C22 N3 C14 -1.4(2)
C21 C22 N3 C14 178.81(14)
C17 C22 N3 Si 175.60(13)
C21 C22 N3 Si -4.15(16)
S1 C23 N4 Si -17(13)
S2 C24 N5 Si 54(28)
C20 C21 O Si -171.25(15)
C22 C21 O Si 9.49(18)
C21 O Si N4 77.42(12)
C21 O Si N5 169.89(12)
C21 O Si N2 -79.9(4)
C21 O Si N1 -99.19(12)
C21 O Si N3 -9.33(11)
C21 O Si C1 -98.96(13)
C23 N4 Si O 170.4(14)
C23 N4 Si N5 81.5(14)
C23 N4 Si N2 -13.6(14)
C23 N4 Si N1 -22.2(15)
C23 N4 Si N3 -105.0(14)
C23 N4 Si C1 -12.9(14)
C24 N5 Si O 70.6(5)
C24 N5 Si N4 165.0(5)
C24 N5 Si N2 -99.5(5)
C24 N5 Si N1 -30.0(5)
C24 N5 Si N3 77.5(8)
C24 N5 Si C1 -64.5(5)
C1 N2 Si O -23.6(4)
C11 N2 Si O -176.4(3)
C1 N2 Si N4 179.06(10)
C11 N2 Si N4 26.30(18)
C1 N2 Si N5 86.04(10)
C11 N2 Si N5 -66.73(18)
C1 N2 Si N1 -3.36(9)
C11 N2 Si N1 -156.12(19)
C1 N2 Si N3 -93.62(10)
C11 N2 Si N3 113.62(18)
C11 N2 Si C1 -152.8(2)
C1 N1 Si O 179.71(10)
C8 N1 Si O -4.58(19)
C1 N1 Si N4 12.5(3)
C8 N1 Si N4 -171.8(2)
C1 N1 Si N5 -91.32(10)
C8 N1 Si N5 84.40(18)
C1 N1 Si N2 3.40(9)
C8 N1 Si N2 179.12(19)
C1 N1 Si N3 94.88(10)
C8 N1 Si N3 -89.40(18)
C8 N1 Si C1 175.7(2)
C14 N3 Si O -176.14(15)
C22 N3 Si O 7.38(11)
C14 N3 Si N4 89.20(15)
C22 N3 Si N4 -87.27(11)
C14 N3 Si N5 177.0(5)
C22 N3 Si N5 0.5(6)
C14 N3 Si N2 -6.07(15)
C22 N3 Si N2 177.46(11)
C14 N3 Si N1 -75.55(15)
C22 N3 Si N1 107.97(11)
C14 N3 Si C1 -41.09(15)
C22 N3 Si C1 142.43(11)
N1 C1 Si O -0.41(14)
N2 C1 Si O 174.04(10)
C2 C1 Si O -112.9(14)
N1 C1 Si N4 -175.67(11)
N2 C1 Si N4 -1.22(13)
C2 C1 Si N4 71.8(15)
N1 C1 Si N5 89.55(10)
N2 C1 Si N5 -96.00(11)
C2 C1 Si N5 -22.9(15)
N1 C1 Si N2 -174.45(15)
C2 C1 Si N2 73.1(14)
N2 C1 Si N1 174.45(15)
C2 C1 Si N1 -112.5(15)
N1 C1 Si N3 -86.45(10)
N2 C1 Si N3 88.00(10)
C2 C1 Si N3 161.1(14)
